data_2209756
loop_
_publ_author_name
'Xue-Fang Shi'
'Cui-Cui Yuan'

_publ_section_title
;
 2'-(4-Dimethylaminobenzylidene)pyrazine-2-carbohydrazide
;
_journal_coeditor_code BT2110
_journal_issue 8
_journal_name_full 'Acta Crystallographica Section E'
_journal_page_first o3290
_journal_page_last o3291
_journal_paper_doi 10.1107/S1600536806026274
_journal_volume 62
_journal_year 2006
_chemical_formula_iupac 'C14 H15 N5 O'
_chemical_formula_moiety 'C14 H15 N5 O'
_chemical_formula_sum 'C14 H15 N5 O'
_chemical_formula_weight 269.31
_chemical_melting_point 527.0(10)
_chemical_name_systematic
;
Pyrazine-2-carboxylic acid (4-dimethylaminobenzylidene)hydrazide
;
_space_group_IT_number 2
_symmetry_cell_setting triclinic
_symmetry_space_group_name_Hall '-P 1'
_symmetry_space_group_name_H-M 'P -1'
_atom_sites_solution_hydrogens geom
_atom_sites_solution_primary direct
_atom_sites_solution_secondary difmap
_cell_angle_alpha 92.547(6)
_cell_angle_beta 96.063(6)
_cell_angle_gamma 101.286(6)
_cell_formula_units_Z 2
_cell_length_a 6.049(2)
_cell_length_b 10.142(4)
_cell_length_c 11.047(4)
_cell_measurement_reflns_used 1050
_cell_measurement_temperature 293(2)
_cell_measurement_theta_max 25.46
_cell_measurement_theta_min 2.68
_cell_volume 659.4(4)
_computing_cell_refinement SMART
_computing_data_collection 'SMART (Bruker, 1997)'
_computing_data_reduction 'SAINT (Bruker, 1997)'
_computing_molecular_graphics 'SHELXTL (Bruker, 1997)'
_computing_publication_material SHELXTL
_computing_structure_refinement 'SHELXL97 (Sheldrick, 1997)'
_computing_structure_solution 'SHELXS97 (Sheldrick, 1997)'
_diffrn_ambient_temperature 293(2)
_diffrn_measured_fraction_theta_full 0.993
_diffrn_measured_fraction_theta_max 0.993
_diffrn_measurement_device_type 'Bruker SMART CCD area-detector'
_diffrn_measurement_method '\f and \w scans'
_diffrn_radiation_monochromator graphite
_diffrn_radiation_source 'fine-focus sealed tube'
_diffrn_radiation_type MoK\a
_diffrn_radiation_wavelength 0.71073
_diffrn_reflns_av_R_equivalents 0.0324
_diffrn_reflns_av_sigmaI/netI 0.0529
_diffrn_reflns_limit_h_max 7
_diffrn_reflns_limit_h_min -6
_diffrn_reflns_limit_k_max 9
_diffrn_reflns_limit_k_min -12
_diffrn_reflns_limit_l_max 12
_diffrn_reflns_limit_l_min -13
_diffrn_reflns_number 3389
_diffrn_reflns_theta_full 25.01
_diffrn_reflns_theta_max 25.01
_diffrn_reflns_theta_min 1.86
_diffrn_standards_decay_% 0
_diffrn_standards_interval_count 0
_diffrn_standards_interval_time 0
_diffrn_standards_number 0
_exptl_absorpt_coefficient_mu 0.091
_exptl_absorpt_correction_T_max 0.9855
_exptl_absorpt_correction_T_min 0.9802
_exptl_absorpt_correction_type multi-scan
_exptl_absorpt_process_details 'SADABS (Sheldrick, 1996)'
_exptl_crystal_colour yellow
_exptl_crystal_density_diffrn 1.356
_exptl_crystal_density_method 'not measured'
_exptl_crystal_description block
_exptl_crystal_F_000 284
_exptl_crystal_size_max 0.22
_exptl_crystal_size_mid 0.20
_exptl_crystal_size_min 0.16
_refine_diff_density_max 0.210
_refine_diff_density_min -0.139
_refine_ls_extinction_coef 0.014(5)
_refine_ls_extinction_method SHELXL97
_refine_ls_goodness_of_fit_ref 1.001
_refine_ls_hydrogen_treatment constr
_refine_ls_matrix_type full
_refine_ls_number_parameters 184
_refine_ls_number_reflns 2318
_refine_ls_number_restraints 0
_refine_ls_restrained_S_all 1.001
_refine_ls_R_factor_all 0.0811
_refine_ls_R_factor_gt 0.0456
_refine_ls_shift/su_max 0.001
_refine_ls_shift/su_mean 0.000
_refine_ls_structure_factor_coef Fsqd
_refine_ls_weighting_details 'calc w=1/[\s^2^(Fo^2^)+(0.0693P)^2^+0.0644P] where P=(Fo^2^+2Fc^2^)/3'
_refine_ls_weighting_scheme calc
_refine_ls_wR_factor_gt 0.1106
_refine_ls_wR_factor_ref 0.1334
_reflns_number_gt 1457
_reflns_number_total 2318
_reflns_threshold_expression I>2\s(I)
_cod_data_source_file bt2110.cif
_cod_data_source_block I
_cod_depositor_comments
;
The following automatic conversions were performed:
'_symmetry_cell_setting' value 'Triclinic' changed to 'triclinic'
according to '/home/saulius/struct/CIF-dictionaries/cif_core.dic'
dictionary named 'cif_core.dic' version 2.4.1 from 2010-06-29.

Automatic conversion script
Id: cif_fix_enum 1527 2010-12-29 10:47:43Z saulius 

The following automatic conversions were performed:

'_chemical_melting_point' value '526--528K' was changed to
'527.0(10)' - the average value was taken and precision was
estimated.

Automatic conversion script
Id: cif_fix_values 1646 2011-03-28 12:23:43Z adriana 

The following automatic conversions were performed:

'_chemical_melting_point' value '526--528K' was changed to
'527.0(10)' - the average value was taken and precision was
estimated.

'_symmetry_cell_setting' value 'Triclinic' changed to
'triclinic' according to
/home/saulius/struct/CIF-dictionaries/cif_core.dic dictionary named
'cif_core.dic' version 2.4.1 from 2010-06-29.

Automatic conversion script
Id: cif_fix_values 1715 2011-07-08 13:25:40Z adriana 
;
_cod_original_sg_symbol_H-M P-1
_cod_database_code 2209756
_cod_database_fobs_code 2209756

loop_
_symmetry_equiv_pos_as_xyz
'x, y, z'
'-x, -y, -z'

loop_
_atom_site_type_symbol
_atom_site_label
_atom_site_fract_x
_atom_site_fract_y
_atom_site_fract_z
_atom_site_U_iso_or_equiv
_atom_site_adp_type
_atom_site_calc_flag
_atom_site_refinement_flags
_atom_site_occupancy
O O1 0.3143(3) 0.45592(16) 0.21830(16) 0.0657(5) Uani d . 1
N N1 0.4304(3) 0.82022(19) 0.05343(17) 0.0547(5) Uani d . 1
N N2 0.7656(3) 0.66619(17) 0.09378(16) 0.0462(5) Uani d . 1
N N3 0.6739(3) 0.42945(17) 0.19563(16) 0.0466(5) Uani d . 1
H H3A 0.8008 0.4653 0.1710 0.056 Uiso calc R 1
N N4 0.6530(3) 0.30524(17) 0.24539(16) 0.0462(5) Uani d . 1
N N5 0.8602(3) -0.26510(17) 0.40961(16) 0.0473(5) Uani d . 1
C C1 0.8033(4) 0.7833(2) 0.0424(2) 0.0539(6) Uani d . 1
H H1 0.9458 0.8149 0.0181 0.065 Uiso calc R 1
C C2 0.6391(4) 0.8596(2) 0.0237(2) 0.0548(6) Uani d . 1
H H2 0.6759 0.9417 -0.0111 0.066 Uiso calc R 1
C C3 0.3923(4) 0.7029(2) 0.1045(2) 0.0503(6) Uani d . 1
H H3 0.2487 0.6708 0.1271 0.060 Uiso calc R 1
C C4 0.5565(3) 0.6262(2) 0.12551(18) 0.0407(5) Uani d . 1
C C5 0.5015(4) 0.4955(2) 0.18476(18) 0.0440(5) Uani d . 1
C C6 0.8269(4) 0.2510(2) 0.24177(19) 0.0442(5) Uani d . 1
H H6 0.9527 0.2976 0.2092 0.053 Uiso calc R 1
C C7 0.8341(3) 0.1195(2) 0.28673(18) 0.0398(5) Uani d . 1
C C8 0.6568(3) 0.0452(2) 0.34085(19) 0.0438(5) Uani d . 1
H H8 0.5285 0.0810 0.3492 0.053 Uiso calc R 1
C C9 0.6661(3) -0.0795(2) 0.38223(19) 0.0439(5) Uani d . 1
H H9 0.5446 -0.1257 0.4186 0.053 Uiso calc R 1
C C10 0.8553(3) -0.1390(2) 0.37091(17) 0.0381(5) Uani d . 1
C C11 1.0338(3) -0.0634(2) 0.31732(19) 0.0455(6) Uani d . 1
H H11 1.1627 -0.0985 0.3087 0.055 Uiso calc R 1
C C12 1.0230(3) 0.0623(2) 0.27699(19) 0.0454(6) Uani d . 1
H H12 1.1454 0.1101 0.2424 0.054 Uiso calc R 1
C C13 0.6865(4) -0.3348(2) 0.4782(2) 0.0575(7) Uani d . 1
H H13A 0.6770 -0.2793 0.5494 0.086 Uiso calc R 1
H H13B 0.7247 -0.4180 0.5025 0.086 Uiso calc R 1
H H13C 0.5429 -0.3532 0.4282 0.086 Uiso calc R 1
C C14 1.0611(4) -0.3219(2) 0.4071(2) 0.0554(6) Uani d . 1
H H14A 1.1110 -0.3153 0.3276 0.083 Uiso calc R 1
H H14B 1.0266 -0.4148 0.4253 0.083 Uiso calc R 1
H H14C 1.1790 -0.2732 0.4668 0.083 Uiso calc R 1

loop_
_atom_site_aniso_label
_atom_site_aniso_U_11
_atom_site_aniso_U_22
_atom_site_aniso_U_33
_atom_site_aniso_U_12
_atom_site_aniso_U_13
_atom_site_aniso_U_23
O1 0.0561(11) 0.0558(11) 0.0902(13) 0.0114(8) 0.0232(9) 0.0236(9)
N1 0.0615(13) 0.0463(12) 0.0619(13) 0.0200(10) 0.0111(10) 0.0151(10)
N2 0.0494(11) 0.0390(11) 0.0525(11) 0.0121(8) 0.0080(9) 0.0098(9)
N3 0.0537(11) 0.0313(10) 0.0559(11) 0.0076(8) 0.0097(9) 0.0126(8)
N4 0.0526(12) 0.0341(10) 0.0524(11) 0.0086(9) 0.0064(9) 0.0083(9)
N5 0.0386(10) 0.0425(11) 0.0655(12) 0.0134(8) 0.0117(9) 0.0164(9)
C1 0.0532(14) 0.0457(14) 0.0653(15) 0.0103(11) 0.0126(12) 0.0167(12)
C2 0.0652(16) 0.0400(13) 0.0613(15) 0.0131(12) 0.0073(12) 0.0166(11)
C3 0.0494(14) 0.0501(15) 0.0549(14) 0.0132(11) 0.0135(11) 0.0097(11)
C4 0.0476(13) 0.0354(12) 0.0394(12) 0.0096(10) 0.0037(10) 0.0031(10)
C5 0.0500(14) 0.0370(12) 0.0450(13) 0.0092(10) 0.0056(10) 0.0019(10)
C6 0.0438(13) 0.0374(13) 0.0496(13) 0.0030(10) 0.0051(10) 0.0061(10)
C7 0.0370(12) 0.0366(12) 0.0440(12) 0.0051(9) 0.0007(9) 0.0035(10)
C8 0.0370(12) 0.0389(13) 0.0582(13) 0.0126(10) 0.0072(10) 0.0070(10)
C9 0.0360(12) 0.0411(13) 0.0569(13) 0.0077(9) 0.0120(10) 0.0126(10)
C10 0.0358(11) 0.0356(12) 0.0422(12) 0.0075(9) 0.0007(9) 0.0048(10)
C11 0.0350(12) 0.0483(14) 0.0570(14) 0.0138(10) 0.0097(10) 0.0108(11)
C12 0.0390(12) 0.0443(13) 0.0532(13) 0.0042(10) 0.0105(10) 0.0119(11)
C13 0.0510(14) 0.0468(14) 0.0793(17) 0.0125(11) 0.0160(12) 0.0240(13)
C14 0.0494(14) 0.0508(15) 0.0727(16) 0.0217(11) 0.0110(12) 0.0171(12)

loop_
_atom_type_symbol
_atom_type_description
_atom_type_scat_dispersion_real
_atom_type_scat_dispersion_imag
_atom_type_scat_source
C C 0.0033 0.0016 'International Tables Vol C Tables 4.2.6.8 and 6.1.1.4'
H H 0.0000 0.0000 'International Tables Vol C Tables 4.2.6.8 and 6.1.1.4'
N N 0.0061 0.0033 'International Tables Vol C Tables 4.2.6.8 and 6.1.1.4'
O O 0.0106 0.0060 'International Tables Vol C Tables 4.2.6.8 and 6.1.1.4'

loop_
_geom_angle_atom_site_label_1
_geom_angle_atom_site_label_2
_geom_angle_atom_site_label_3
_geom_angle
C2 N1 C3 115.1(2)
C1 N2 C4 115.67(18)
C5 N3 N4 121.86(18)
C5 N3 H3A 119.1
N4 N3 H3A 119.1
C6 N4 N3 114.37(18)
C10 N5 C14 121.08(17)
C10 N5 C13 121.52(17)
C14 N5 C13 116.11(18)
N2 C1 C2 122.4(2)
N2 C1 H1 118.8
C2 C1 H1 118.8
N1 C2 C1 122.5(2)
N1 C2 H2 118.8
C1 C2 H2 118.8
N1 C3 C4 123.0(2)
N1 C3 H3 118.5
C4 C3 H3 118.5
N2 C4 C3 121.3(2)
N2 C4 C5 118.73(19)
C3 C4 C5 119.97(19)
O1 C5 N3 125.1(2)
O1 C5 C4 121.3(2)
N3 C5 C4 113.59(18)
N4 C6 C7 122.29(19)
N4 C6 H6 118.9
C7 C6 H6 118.9
C12 C7 C8 117.00(19)
C12 C7 C6 120.39(18)
C8 C7 C6 122.60(19)
C9 C8 C7 121.79(19)
C9 C8 H8 119.1
C7 C8 H8 119.1
C8 C9 C10 121.54(18)
C8 C9 H9 119.2
C10 C9 H9 119.2
N5 C10 C11 122.55(18)
N5 C10 C9 121.05(18)
C11 C10 C9 116.40(19)
C12 C11 C10 121.45(19)
C12 C11 H11 119.3
C10 C11 H11 119.3
C11 C12 C7 121.80(19)
C11 C12 H12 119.1
C7 C12 H12 119.1
N5 C13 H13A 109.5
N5 C13 H13B 109.5
H13A C13 H13B 109.5
N5 C13 H13C 109.5
H13A C13 H13C 109.5
H13B C13 H13C 109.5
N5 C14 H14A 109.5
N5 C14 H14B 109.5
H14A C14 H14B 109.5
N5 C14 H14C 109.5
H14A C14 H14C 109.5
H14B C14 H14C 109.5

loop_
_geom_bond_atom_site_label_1
_geom_bond_atom_site_label_2
_geom_bond_distance
O1 C5 1.227(2)
N1 C2 1.328(3)
N1 C3 1.330(3)
N2 C1 1.329(3)
N2 C4 1.339(3)
N3 C5 1.343(3)
N3 N4 1.385(2)
N3 H3A 0.8600
N4 C6 1.282(3)
N5 C10 1.371(3)
N5 C14 1.445(2)
N5 C13 1.450(3)
C1 C2 1.378(3)
C1 H1 0.9300
C2 H2 0.9300
C3 C4 1.383(3)
C3 H3 0.9300
C4 C5 1.499(3)
C6 C7 1.451(3)
C6 H6 0.9300
C7 C12 1.391(3)
C7 C8 1.391(3)
C8 C9 1.373(3)
C8 H8 0.9300
C9 C10 1.409(3)
C9 H9 0.9300
C10 C11 1.399(3)
C11 C12 1.380(3)
C11 H11 0.9300
C12 H12 0.9300
C13 H13A 0.9600
C13 H13B 0.9600
C13 H13C 0.9600
C14 H14A 0.9600
C14 H14B 0.9600
C14 H14C 0.9600

loop_
_geom_hbond_atom_site_label_D
_geom_hbond_atom_site_label_H
_geom_hbond_atom_site_label_A
_geom_hbond_site_symmetry_A
_geom_hbond_distance_DH
_geom_hbond_distance_HA
_geom_hbond_distance_DA
_geom_hbond_angle_DHA
C6 H6 O1 1_655 0.930 2.437(9) 3.300(11) 154.50(15)
C2 H2 N1 2_675 0.930 2.666(5) 3.486(6) 147.48(14)

loop_
_geom_torsion_atom_site_label_1
_geom_torsion_atom_site_label_2
_geom_torsion_atom_site_label_3
_geom_torsion_atom_site_label_4
_geom_torsion
C5 N3 N4 C6 175.42(19)
C4 N2 C1 C2 0.5(3)
C3 N1 C2 C1 1.1(3)
N2 C1 C2 N1 -1.4(4)
C2 N1 C3 C4 -0.1(3)
C1 N2 C4 C3 0.5(3)
C1 N2 C4 C5 -179.62(18)
N1 C3 C4 N2 -0.7(3)
N1 C3 C4 C5 179.4(2)
N4 N3 C5 O1 1.3(3)
N4 N3 C5 C4 -178.38(16)
N2 C4 C5 O1 178.17(19)
C3 C4 C5 O1 -1.9(3)
N2 C4 C5 N3 -2.1(3)
C3 C4 C5 N3 177.78(18)
N3 N4 C6 C7 -178.43(17)
N4 C6 C7 C12 177.65(19)
N4 C6 C7 C8 -2.4(3)
C12 C7 C8 C9 -0.4(3)
C6 C7 C8 C9 179.60(19)
C7 C8 C9 C10 -0.6(3)
C14 N5 C10 C11 5.8(3)
C13 N5 C10 C11 172.3(2)
C14 N5 C10 C9 -174.97(19)
C13 N5 C10 C9 -8.4(3)
C8 C9 C10 N5 -178.25(19)
C8 C9 C10 C11 1.1(3)
N5 C10 C11 C12 178.76(19)
C9 C10 C11 C12 -0.5(3)
C10 C11 C12 C7 -0.5(3)
C8 C7 C12 C11 1.0(3)
C6 C7 C12 C11 -179.08(19)

loop_
_cod_related_entry_id
_cod_related_entry_database
_cod_related_entry_code
1 ChemSpider 5262910
